data_2210200
loop_
_publ_author_name
'Mohammed H. Al-Douh'
'Shafida A. Hamid'
'Hasnah Osman'
'Shea-Lin Ng'
'Hoong-Kun Fun'

_publ_section_title
;
 2-(2-Benzyloxy-3-methoxyphenyl)-1<i>H</i>-benzimidazole
;
_journal_coeditor_code CV2101
_journal_issue 9
_journal_name_full 'Acta Crystallographica Section E'
_journal_page_first o3954
_journal_page_last o3956
_journal_paper_doi 10.1107/S160053680603251X
_journal_volume 62
_journal_year 2006
_chemical_formula_iupac 'C21 H18 N2 O2'
_chemical_formula_moiety 'C21 H18 N2 O2'
_chemical_formula_sum 'C21 H18 N2 O2'
_chemical_formula_weight 330.37
_chemical_name_systematic
;
2-(2-Benzyloxy-3-methoxyphenyl)-1H-benzimidazole
;
_space_group_IT_number 14
_symmetry_cell_setting monoclinic
_symmetry_space_group_name_Hall '-P 2ybc'
_symmetry_space_group_name_H-M 'P 1 21/c 1'
_atom_sites_solution_hydrogens geom
_atom_sites_solution_primary direct
_atom_sites_solution_secondary difmap
_audit_creation_method SHELXL-97
_cell_angle_alpha 90.00
_cell_angle_beta 123.8140(10)
_cell_angle_gamma 90.00
_cell_formula_units_Z 4
_cell_length_a 9.54170(10)
_cell_length_b 18.4590(3)
_cell_length_c 11.0653(2)
_cell_measurement_reflns_used 9799
_cell_measurement_temperature 100.00(10)
_cell_measurement_theta_max 37.50
_cell_measurement_theta_min 2.21
_cell_volume 1619.27(5)
_computing_cell_refinement APEX2
_computing_data_collection 'APEX2 (Bruker, 2005)'
_computing_data_reduction 'SAINT (Bruker, 2005)'
_computing_molecular_graphics SHELXTL
_computing_publication_material 'SHELXTL and PLATON (Spek, 2003)'
_computing_structure_refinement SHELXTL
_computing_structure_solution 'SHELXTL (Sheldrick, 1998)'
_diffrn_ambient_temperature 100.00(10)
_diffrn_detector_area_resol_mean 8.33
_diffrn_measured_fraction_theta_full 0.991
_diffrn_measured_fraction_theta_max 0.991
_diffrn_measurement_device_type 'Bruker SMART APEX2 CCD area-detector'
_diffrn_measurement_method \w
_diffrn_radiation_monochromator graphite
_diffrn_radiation_source 'fine-focus sealed tube'
_diffrn_radiation_type MoK\a
_diffrn_radiation_wavelength 0.71073
_diffrn_reflns_av_R_equivalents 0.0539
_diffrn_reflns_av_sigmaI/netI 0.0355
_diffrn_reflns_limit_h_max 16
_diffrn_reflns_limit_h_min -16
_diffrn_reflns_limit_k_max 31
_diffrn_reflns_limit_k_min -30
_diffrn_reflns_limit_l_max 17
_diffrn_reflns_limit_l_min -18
_diffrn_reflns_number 54869
_diffrn_reflns_theta_full 37.50
_diffrn_reflns_theta_max 37.50
_diffrn_reflns_theta_min 2.21
_diffrn_standards_decay_% 0
_diffrn_standards_interval_time 0
_diffrn_standards_number 0
_exptl_absorpt_coefficient_mu 0.088
_exptl_absorpt_correction_T_max 0.9812
_exptl_absorpt_correction_T_min 0.8932
_exptl_absorpt_correction_type multi-scan
_exptl_absorpt_process_details '(SADABS; Bruker, 2005)'
_exptl_crystal_colour yellow
_exptl_crystal_density_diffrn 1.355
_exptl_crystal_density_method 'not measured'
_exptl_crystal_description Block
_exptl_crystal_F_000 696
_exptl_crystal_size_max 0.61
_exptl_crystal_size_mid 0.28
_exptl_crystal_size_min 0.22
_refine_diff_density_max 0.613
_refine_diff_density_min -0.326
_refine_ls_extinction_method none
_refine_ls_goodness_of_fit_ref 1.062
_refine_ls_hydrogen_treatment constr
_refine_ls_matrix_type full
_refine_ls_number_parameters 244
_refine_ls_number_reflns 8446
_refine_ls_number_restraints 0
_refine_ls_restrained_S_all 1.062
_refine_ls_R_factor_all 0.0659
_refine_ls_R_factor_gt 0.0501
_refine_ls_shift/su_max 0.000
_refine_ls_shift/su_mean 0.000
_refine_ls_structure_factor_coef Fsqd
_refine_ls_weighting_details 'calc w=1/[\s^2^(Fo^2^)+(0.0705P)^2^+0.2664P] where P=(Fo^2^+2Fc^2^)/3'
_refine_ls_weighting_scheme calc
_refine_ls_wR_factor_gt 0.1276
_refine_ls_wR_factor_ref 0.1373
_reflns_number_gt 6691
_reflns_number_total 8446
_reflns_threshold_expression I>2\s(I)
_cod_data_source_file cv2101.cif
_cod_data_source_block I
_cod_original_cell_volume 1619.27(4)
_cod_original_sg_symbol_H-M 'P 21/c'
_cod_database_code 2210200
_cod_database_fobs_code 2210200

loop_
_symmetry_equiv_pos_as_xyz
'x, y, z'
'-x, y+1/2, -z+1/2'
'-x, -y, -z'
'x, -y-1/2, z-1/2'

loop_
_atom_site_type_symbol
_atom_site_label
_atom_site_fract_x
_atom_site_fract_y
_atom_site_fract_z
_atom_site_U_iso_or_equiv
_atom_site_adp_type
_atom_site_calc_flag
_atom_site_refinement_flags
_atom_site_occupancy
O O1 0.10948(7) 0.35671(3) 0.40580(6) 0.01535(11) Uani d . 1
O O2 0.28286(8) 0.47957(3) 0.49450(7) 0.01712(11) Uani d . 1
N N1 -0.08358(8) 0.25757(4) 0.42611(7) 0.01520(12) Uani d . 1
H H1A -0.0567 0.2688 0.3661 0.030(4) Uiso d R 1
N N2 -0.09743(8) 0.26345(4) 0.62225(7) 0.01523(12) Uani d . 1
C C1 -0.18086(9) 0.19963(4) 0.41483(8) 0.01463(13) Uani d . 1
C C2 -0.26354(11) 0.14613(5) 0.30896(9) 0.01859(14) Uani d . 1
H H2A -0.2572 0.1441 0.2282 0.034(4) Uiso d R 1
C C3 -0.35590(11) 0.09598(5) 0.33065(10) 0.01993(15) Uani d . 1
H H3A -0.4136 0.0595 0.2623 0.027(3) Uiso d R 1
C C4 -0.36435(11) 0.09899(5) 0.45379(10) 0.01929(15) Uani d . 1
H H4A -0.4276 0.0645 0.4647 0.029(3) Uiso d R 1
C C5 -0.28037(10) 0.15220(5) 0.55902(9) 0.01746(14) Uani d . 1
H H5A -0.2853 0.1535 0.6406 0.025(3) Uiso d R 1
C C6 -0.18786(9) 0.20395(4) 0.53842(8) 0.01437(12) Uani d . 1
C C7 -0.03755(9) 0.29411(4) 0.55100(8) 0.01380(12) Uani d . 1
C C8 0.05824(9) 0.36220(4) 0.59596(8) 0.01368(12) Uani d . 1
C C9 0.07150(10) 0.40165(4) 0.71080(8) 0.01595(13) Uani d . 1
H H9A 0.0257 0.3830 0.7596 0.021(3) Uiso d R 1
C C10 0.15239(10) 0.46804(5) 0.75130(9) 0.01747(14) Uani d . 1
H H10A 0.1582 0.4941 0.8259 0.025(3) Uiso d R 1
C C11 0.22545(10) 0.49655(4) 0.68192(9) 0.01667(13) Uani d . 1
H H11A 0.2804 0.5410 0.7107 0.023(3) Uiso d R 1
C C12 0.21538(9) 0.45794(4) 0.56944(8) 0.01443(12) Uani d . 1
C C13 0.12986(9) 0.39098(4) 0.52534(8) 0.01360(12) Uani d . 1
C C14 0.25974(10) 0.32282(5) 0.43057(9) 0.01732(14) Uani d . 1
H H14A 0.2528 0.2709 0.4395 0.023(3) Uiso d R 1
H H14B 0.3574 0.3405 0.5212 0.019(3) Uiso d R 1
C C15 0.28144(9) 0.33836(4) 0.30860(8) 0.01454(12) Uani d . 1
C C16 0.40292(11) 0.29869(5) 0.30339(9) 0.01825(14) Uani d . 1
H H16A 0.4631 0.2623 0.3713 0.031(4) Uiso d R 1
C C17 0.43431(11) 0.31333(5) 0.19718(10) 0.02080(15) Uani d . 1
H H17A 0.5167 0.2874 0.1955 0.031(4) Uiso d R 1
C C18 0.34281(11) 0.36670(5) 0.09358(9) 0.02101(15) Uani d . 1
H H18A 0.3639 0.3766 0.0227 0.028(3) Uiso d R 1
C C19 0.21935(11) 0.40523(5) 0.09676(9) 0.01935(15) Uani d . 1
H H19A 0.1565 0.4404 0.0266 0.028(3) Uiso d R 1
C C20 0.18935(10) 0.39150(5) 0.20449(9) 0.01651(13) Uani d . 1
H H20A 0.1078 0.4179 0.2067 0.024(3) Uiso d R 1
C C21 0.36256(10) 0.54910(4) 0.53066(9) 0.01771(14) Uani d . 1
H H21A 0.4049 0.5586 0.4713 0.029(3) Uiso d R 1
H H21B 0.4542 0.5496 0.6313 0.017(3) Uiso d R 1
H H21C 0.2820 0.5857 0.5136 0.024(3) Uiso d R 1

loop_
_atom_site_aniso_label
_atom_site_aniso_U_11
_atom_site_aniso_U_22
_atom_site_aniso_U_33
_atom_site_aniso_U_12
_atom_site_aniso_U_13
_atom_site_aniso_U_23
O1 0.0158(2) 0.0189(3) 0.0139(2) -0.00191(19) 0.00978(19) -0.00217(18)
O2 0.0206(3) 0.0165(3) 0.0189(3) -0.00460(19) 0.0139(2) -0.00108(19)
N1 0.0172(3) 0.0168(3) 0.0142(3) -0.0036(2) 0.0103(2) -0.0021(2)
N2 0.0171(3) 0.0159(3) 0.0155(3) -0.0024(2) 0.0108(2) -0.0009(2)
C1 0.0146(3) 0.0154(3) 0.0149(3) -0.0017(2) 0.0088(2) -0.0004(2)
C2 0.0204(3) 0.0198(4) 0.0174(3) -0.0043(3) 0.0117(3) -0.0039(3)
C3 0.0206(3) 0.0182(3) 0.0205(3) -0.0047(3) 0.0112(3) -0.0034(3)
C4 0.0195(3) 0.0173(3) 0.0222(4) -0.0033(3) 0.0123(3) 0.0009(3)
C5 0.0188(3) 0.0178(3) 0.0188(3) -0.0020(3) 0.0123(3) 0.0012(3)
C6 0.0147(3) 0.0149(3) 0.0151(3) -0.0004(2) 0.0093(2) 0.0003(2)
C7 0.0146(3) 0.0147(3) 0.0137(3) -0.0007(2) 0.0088(2) -0.0002(2)
C8 0.0140(3) 0.0147(3) 0.0132(3) -0.0012(2) 0.0081(2) -0.0004(2)
C9 0.0183(3) 0.0175(3) 0.0148(3) -0.0020(2) 0.0109(3) -0.0013(2)
C10 0.0201(3) 0.0182(3) 0.0163(3) -0.0028(3) 0.0115(3) -0.0032(2)
C11 0.0181(3) 0.0157(3) 0.0166(3) -0.0028(2) 0.0099(3) -0.0021(2)
C12 0.0146(3) 0.0154(3) 0.0142(3) -0.0012(2) 0.0086(2) 0.0003(2)
C13 0.0142(3) 0.0146(3) 0.0131(3) -0.0010(2) 0.0082(2) -0.0008(2)
C14 0.0199(3) 0.0178(3) 0.0178(3) 0.0028(3) 0.0127(3) 0.0026(3)
C15 0.0160(3) 0.0142(3) 0.0152(3) -0.0012(2) 0.0098(2) -0.0012(2)
C16 0.0202(3) 0.0169(3) 0.0204(3) 0.0022(3) 0.0131(3) 0.0004(3)
C17 0.0217(3) 0.0228(4) 0.0231(4) 0.0008(3) 0.0158(3) -0.0029(3)
C18 0.0228(4) 0.0272(4) 0.0181(3) -0.0022(3) 0.0145(3) -0.0022(3)
C19 0.0210(3) 0.0233(4) 0.0159(3) 0.0003(3) 0.0116(3) 0.0020(3)
C20 0.0173(3) 0.0186(3) 0.0158(3) 0.0008(2) 0.0105(3) 0.0013(2)
C21 0.0177(3) 0.0150(3) 0.0207(3) -0.0020(2) 0.0109(3) 0.0025(3)

loop_
_atom_type_symbol
_atom_type_description
_atom_type_scat_dispersion_real
_atom_type_scat_dispersion_imag
_atom_type_scat_source
C C 0.0033 0.0016 'International Tables Vol C Tables 4.2.6.8 and 6.1.1.4'
H H 0.0000 0.0000 'International Tables Vol C Tables 4.2.6.8 and 6.1.1.4'
N N 0.0061 0.0033 'International Tables Vol C Tables 4.2.6.8 and 6.1.1.4'
O O 0.0106 0.0060 'International Tables Vol C Tables 4.2.6.8 and 6.1.1.4'

loop_
_geom_angle_atom_site_label_1
_geom_angle_atom_site_label_2
_geom_angle_atom_site_label_3
_geom_angle
C13 O1 C14 114.94(6)
C12 O2 C21 116.76(6)
C7 N1 C1 107.18(6)
C7 N1 H1A 126.4
C1 N1 H1A 126.4
C7 N2 C6 104.67(6)
N1 C1 C2 131.70(7)
N1 C1 C6 105.19(6)
C2 C1 C6 123.10(7)
C3 C2 C1 116.37(8)
C3 C2 H2A 121.8
C1 C2 H2A 121.8
C2 C3 C4 121.60(8)
C2 C3 H3A 119.2
C4 C3 H3A 119.2
C5 C4 C3 121.47(7)
C5 C4 H4A 119.3
C3 C4 H4A 119.3
C4 C5 C6 117.88(8)
C4 C5 H5A 121.1
C6 C5 H5A 121.1
N2 C6 C5 130.15(7)
N2 C6 C1 110.28(6)
C5 C6 C1 119.57(7)
N2 C7 N1 112.67(7)
N2 C7 C8 123.71(7)
N1 C7 C8 123.51(7)
C13 C8 C9 118.80(7)
C13 C8 C7 122.79(7)
C9 C8 C7 118.35(7)
C10 C9 C8 120.29(7)
C10 C9 H9A 119.9
C8 C9 H9A 119.9
C9 C10 C11 121.01(7)
C9 C10 H10A 119.5
C11 C10 H10A 119.5
C12 C11 C10 119.49(7)
C12 C11 H11A 120.3
C10 C11 H11A 120.2
O2 C12 C11 125.04(7)
O2 C12 C13 115.13(7)
C11 C12 C13 119.83(7)
O1 C13 C8 120.67(7)
O1 C13 C12 118.66(7)
C8 C13 C12 120.55(7)
O1 C14 C15 111.43(6)
O1 C14 H14A 109.3
C15 C14 H14A 109.3
O1 C14 H14B 109.3
C15 C14 H14B 109.3
H14A C14 H14B 108.0
C20 C15 C16 119.41(7)
C20 C15 C14 122.63(7)
C16 C15 C14 117.94(7)
C17 C16 C15 120.39(8)
C17 C16 H16A 119.8
C15 C16 H16A 119.8
C18 C17 C16 120.17(8)
C18 C17 H17A 119.9
C16 C17 H17A 119.9
C17 C18 C19 119.52(8)
C17 C18 H18A 120.2
C19 C18 H18A 120.2
C18 C19 C20 120.48(8)
C18 C19 H19A 119.8
C20 C19 H19A 119.8
C15 C20 C19 120.02(7)
C15 C20 H20A 120.0
C19 C20 H20A 120.0
O2 C21 H21A 109.5
O2 C21 H21B 109.5
H21A C21 H21B 109.5
O2 C21 H21C 109.5
H21A C21 H21C 109.5
H21B C21 H21C 109.5

loop_
_geom_bond_atom_site_label_1
_geom_bond_atom_site_label_2
_geom_bond_distance
O1 C13 1.3788(9)
O1 C14 1.4439(10)
O2 C12 1.3623(9)
O2 C21 1.4307(10)
N1 C7 1.3719(10)
N1 C1 1.3755(10)
N1 H1A 0.8600
N2 C7 1.3302(10)
N2 C6 1.3857(10)
C1 C2 1.3933(11)
C1 C6 1.4082(11)
C2 C3 1.3880(12)
C2 H2A 0.9299
C3 C4 1.4102(12)
C3 H3A 0.9299
C4 C5 1.3871(12)
C4 H4A 0.9300
C5 C6 1.4027(11)
C5 H5A 0.9300
C7 C8 1.4685(11)
C8 C13 1.3979(10)
C8 C9 1.4078(11)
C9 C10 1.3833(11)
C9 H9A 0.9300
C10 C11 1.3956(11)
C10 H10A 0.9300
C11 C12 1.3903(11)
C11 H11A 0.9300
C12 C13 1.4102(11)
C14 C15 1.5026(11)
C14 H14A 0.9700
C14 H14B 0.9700
C15 C20 1.3909(11)
C15 C16 1.3991(11)
C16 C17 1.3913(12)
C16 H16A 0.9300
C17 C18 1.3903(13)
C17 H17A 0.9299
C18 C19 1.3931(12)
C18 H18A 0.9299
C19 C20 1.3954(11)
C19 H19A 0.9300
C20 H20A 0.9301
C21 H21A 0.9600
C21 H21B 0.9600
C21 H21C 0.9599

loop_
_geom_hbond_atom_site_label_D
_geom_hbond_atom_site_label_H
_geom_hbond_atom_site_label_A
_geom_hbond_site_symmetry_A
_geom_hbond_distance_DH
_geom_hbond_distance_HA
_geom_hbond_distance_DA
_geom_hbond_angle_DHA
_geom_hbond_publ_flag
N1 H1A O1 1_555 0.86 2.14 2.6930(10) 122 y
N1 H1A N2 4_565 0.86 2.57 3.3130(10) 145 y

loop_
_geom_torsion_atom_site_label_1
_geom_torsion_atom_site_label_2
_geom_torsion_atom_site_label_3
_geom_torsion_atom_site_label_4
_geom_torsion
C7 N1 C1 C2 178.22(9)
C7 N1 C1 C6 -0.44(8)
N1 C1 C2 C3 -178.33(8)
C6 C1 C2 C3 0.13(12)
C1 C2 C3 C4 -0.37(13)
C2 C3 C4 C5 -0.12(14)
C3 C4 C5 C6 0.85(13)
C7 N2 C6 C5 -179.01(8)
C7 N2 C6 C1 -0.01(9)
C4 C5 C6 N2 177.85(8)
C4 C5 C6 C1 -1.06(12)
N1 C1 C6 N2 0.29(9)
C2 C1 C6 N2 -178.52(8)
N1 C1 C6 C5 179.41(7)
C2 C1 C6 C5 0.60(12)
C6 N2 C7 N1 -0.28(9)
C6 N2 C7 C8 176.04(7)
C1 N1 C7 N2 0.47(9)
C1 N1 C7 C8 -175.86(7)
N2 C7 C8 C13 175.53(7)
N1 C7 C8 C13 -8.53(12)
N2 C7 C8 C9 -7.48(11)
N1 C7 C8 C9 168.45(7)
C13 C8 C9 C10 0.75(12)
C7 C8 C9 C10 -176.36(7)
C8 C9 C10 C11 -1.40(12)
C9 C10 C11 C12 0.61(12)
C21 O2 C12 C11 -3.25(11)
C21 O2 C12 C13 176.66(7)
C10 C11 C12 O2 -179.29(7)
C10 C11 C12 C13 0.81(12)
C14 O1 C13 C8 -109.24(8)
C14 O1 C13 C12 74.67(9)
C9 C8 C13 O1 -175.35(7)
C7 C8 C13 O1 1.62(11)
C9 C8 C13 C12 0.67(11)
C7 C8 C13 C12 177.64(7)
O2 C12 C13 O1 -5.26(10)
C11 C12 C13 O1 174.65(7)
O2 C12 C13 C8 178.64(7)
C11 C12 C13 C8 -1.45(11)
C13 O1 C14 C15 -135.66(7)
O1 C14 C15 C20 13.36(11)
O1 C14 C15 C16 -168.44(7)
C20 C15 C16 C17 1.50(12)
C14 C15 C16 C17 -176.76(8)
C15 C16 C17 C18 -1.19(13)
C16 C17 C18 C19 -0.15(13)
C17 C18 C19 C20 1.17(13)
C16 C15 C20 C19 -0.47(12)
C14 C15 C20 C19 177.70(8)
C18 C19 C20 C15 -0.86(13)

loop_
_cod_related_entry_id
_cod_related_entry_database
_cod_related_entry_code
1 ChemSpider 16787798
